data_1528859
loop_
_publ_author_name
'Schuepp-Niewa, B.'
'Prots', Yu.'
'Shlyk, L.'
'Niewa, R.'
'Krabbes, G.'

_publ_section_title
;
 Crystal structure of Ba3 Zr Ru2 O9 - a new 6H-(cch)2 perovskite
;
_journal_name_full 'Zeitschrift fuer Anorganische und Allgemeine Chemie'
_journal_page_first 572
_journal_page_last 576
_journal_volume 632
_journal_year 2006
_chemical_formula_sum 'Ba3 O9 Ru2 Zr'
_chemical_name_systematic 'Ba3 Zr Ru2 O9'
_space_group_IT_number 194
_symmetry_space_group_name_Hall '-P 6c 2c'
_symmetry_space_group_name_H-M 'P 63/m m c'
_cell_angle_alpha 90
_cell_angle_beta 90
_cell_angle_gamma 120
_cell_formula_units_Z 2
_cell_length_a 5.7827
_cell_length_b 5.7827
_cell_length_c 14.2509
_cell_volume 412.700
_citation_journal_id_ASTM ZAACAB
_cod_data_source_file Schuepp-Niewa_ZAACAB_2006_1130.cif
_cod_data_source_block Ba3O9Ru2Zr1
_cod_original_cell_volume 412.6998
_cod_original_formula_sum 'Ba3 O9 Ru2 Zr1'
_cod_database_code 1528859

loop_
_symmetry_equiv_pos_as_xyz
x,y,z
x-y,x,z+1/2
-y,x-y,z
-x,-y,z+1/2
-x+y,-x,z
y,-x+y,z+1/2
-y,-x,-z+1/2
x-y,-y,-z
x,x-y,-z+1/2
y,x,-z
-x+y,y,-z+1/2
-x,-x+y,-z
-x,-y,-z
-x+y,-x,-z-1/2
y,-x+y,-z
x,y,-z-1/2
x-y,x,-z
-y,x-y,-z-1/2
y,x,z-1/2
-x+y,y,z
-x,-x+y,z-1/2
-y,-x,z
x-y,-y,z-1/2
x,x-y,z

loop_
_atom_site_label
_atom_site_type_symbol
_atom_site_fract_x
_atom_site_fract_y
_atom_site_fract_z
_atom_site_occupancy
_atom_site_U_iso_or_equiv
Ru1 Ru+4 0.3333 0.6667 0.16178 1 0.0
Ba1 Ba+2 0 0 0.25 1 0.0
O1 O-2 0.4868 0.9736 0.25 1 0.0
Zr1 Zr+4 0 0 0 1 0.0
Ba2 Ba+2 0.3333 0.6667 0.90814 1 0.0
O2 O-2 0.1689 0.3378 0.4173 1 0.0
